data_8103802
loop_
_publ_author_name
'Kahlenberg, V.'
'Weidenthaler, C.'
'Rakic, S.'

_publ_section_title
;
 Room- and high-temperature single crystal diffraction studies on
 gamma-(Na2 Si2 O5): an interrupted framework with exclusively Q(3) -
 units
;
_journal_name_full 'Zeitschrift fuer Kristallographie (149,1979-)'
_journal_page_first 421
_journal_page_last 431
_journal_volume 218
_journal_year 2003
_chemical_formula_sum 'Na2 O5 Si2'
_chemical_name_systematic 'Na2 (Si2 O5)'
_space_group_IT_number 88
_symmetry_space_group_name_Hall '-I 4ad'
_symmetry_space_group_name_H-M 'I 41/a :2'
_cell_angle_alpha 90
_cell_angle_beta 90
_cell_angle_gamma 90
_cell_formula_units_Z 8
_cell_length_a 11.869
_cell_length_b 11.869
_cell_length_c 7.176
_cell_volume 1010.906
_citation_journal_id_ASTM ZEKRDZ
_cod_data_source_file Kahlenberg_ZEKRDZ_2003_1132.cif
_cod_data_source_block Na2O5Si2
_cod_database_code 8103802

loop_
_symmetry_equiv_pos_as_xyz
x,y,z
-y+3/4,x+1/4,z+1/4
-x+1/2,-y,z+1/2
y+3/4,-x+3/4,z+3/4
-x,-y,-z
y-3/4,-x-1/4,-z-1/4
x-1/2,y,-z-1/2
-y-3/4,x-3/4,-z-3/4
x+1/2,y+1/2,z+1/2
-y+5/4,x+3/4,z+3/4
-x+1,-y+1/2,z+1
y+5/4,-x+5/4,z+5/4
-x+1/2,-y+1/2,-z+1/2
y-1/4,-x+1/4,-z+1/4
x,y+1/2,-z
-y-1/4,x-1/4,-z-1/4

loop_
_atom_site_label
_atom_site_type_symbol
_atom_site_fract_x
_atom_site_fract_y
_atom_site_fract_z
_atom_site_occupancy
_atom_site_U_iso_or_equiv
O1 O-2 0.324 -0.076 0.6358 1 0.0
O2 O-2 0.3706 0.147 0.7288 1 0.0
Na1 Na+1 0.3665 0.3308 0.7115 1 0.0
Si1 Si+4 0.3869 0.0422 0.5789 1 0.0
O3 O-2 0.5 0 0.5 1 0.0
